data_2020104
loop_
_publ_author_name
'Yu, Qiang'
'Liu, Diansheng'
'Li, Xiangjun'
'Li, Jianfeng'

_publ_section_title
;
 A moderate distortion of the `picket-fence' porphyrin
 (cryptand-222)potassium
 chlorido[<i>meso</i>-\a,\a,\a,\a-tetrakis(<i>o</i>-pivalamidophenyl)porphyrinato]ferrate(II)
 <i>n</i>-hexane monosolvate
;
_journal_coeditor_code FN3203
_journal_issue 10
_journal_name_full 'Acta Crystallographica Section C'
_journal_page_first
;
;
_journal_paper_doi 10.1107/S2053229615015478
_journal_volume 71
_journal_year 2015
_chemical_formula_iupac '[K (C18 H36 N2 O6)] , [Fe (C64 H64 N8 O4) Cl] , C6 H14'
_chemical_formula_moiety 'C18 H36 K N2 O6 +, C64 H64 Cl Fe N8 O4 -, C6 H14'
_chemical_formula_sum 'C88 H114 Cl Fe K N10 O10'
_chemical_formula_weight 1602.29
_chemical_name_common '[K(222)][Fe(TpivPP)Cl](C6H14)'
_chemical_name_systematic
;
(4,7,13,16,21,24-hexaoxa-1,10-diazabicyclo[8.8.8]hexacosane)potassium(I)
[5,10,15,20-tetrakis(2-<i>tert</i>-butanamidophenyl)porphyrinato]iron(II)
n-hexane monosolvate
;
_space_group_crystal_system triclinic
_space_group_IT_number 2
_space_group_name_Hall '-P 1'
_space_group_name_H-M_alt 'P -1'
_atom_sites_solution_hydrogens geom
_audit_creation_method SHELXL-2014/6
_cell_angle_alpha 80.946(4)
_cell_angle_beta 79.029(4)
_cell_angle_gamma 87.039(3)
_cell_formula_units_Z 2
_cell_length_a 13.0174(4)
_cell_length_b 14.3273(8)
_cell_length_c 24.1557(13)
_cell_measurement_reflns_used 5751
_cell_measurement_temperature 120(2)
_cell_measurement_theta_max 28.4498
_cell_measurement_theta_min 3.0453
_cell_volume 4366.6(4)
_computing_cell_refinement 'CrysAlisPro (Agilent, 2011)'
_computing_data_collection 'CrysAlisPro (Agilent, 2011)'
_computing_data_reduction 'CrysAlisPro (Agilent, 2011)'
_computing_molecular_graphics 'SHELXTL (Sheldrick, 2008)'
_computing_publication_material
;
SHELXL2014 (Sheldrick, 2015) and publCIF (Westrip, 2010)
;
_computing_structure_refinement 'SHELXL2014 (Sheldrick, 2015)'
_computing_structure_solution 'SHELXS97 (Sheldrick, 2008)'
_diffrn_ambient_temperature 120(2)
_diffrn_detector_area_resol_mean 16.2141
_diffrn_measured_fraction_theta_full 0.996
_diffrn_measured_fraction_theta_max 0.837
_diffrn_measurement_device_type 'Agilent Xcalibur Gemini diffractometer with Eos detector'
_diffrn_measurement_method \w
_diffrn_radiation_type MoK\a
_diffrn_radiation_wavelength 0.71073
_diffrn_reflns_av_R_equivalents 0.0398
_diffrn_reflns_limit_h_max 16
_diffrn_reflns_limit_h_min -17
_diffrn_reflns_limit_k_max 18
_diffrn_reflns_limit_k_min -18
_diffrn_reflns_limit_l_max 32
_diffrn_reflns_limit_l_min -31
_diffrn_reflns_number 35844
_diffrn_reflns_theta_full 25.242
_diffrn_reflns_theta_max 28.510
_diffrn_reflns_theta_min 3.051
_exptl_absorpt_coefficient_mu 0.312
_exptl_absorpt_correction_T_max 1.00000
_exptl_absorpt_correction_T_min 0.96757
_exptl_absorpt_correction_type multi-scan
_exptl_absorpt_process_details
;
(CrysAlisPro; Agilent, 2011)
;
_exptl_crystal_colour black
_exptl_crystal_density_diffrn 1.219
_exptl_crystal_density_method 'not measured'
_exptl_crystal_description block
_exptl_crystal_F_000 1708
_exptl_crystal_size_max 0.200
_exptl_crystal_size_mid 0.150
_exptl_crystal_size_min 0.150
_refine_diff_density_max 0.961
_refine_diff_density_min -0.394
_refine_ls_extinction_method none
_refine_ls_goodness_of_fit_ref 1.019
_refine_ls_hydrogen_treatment constr
_refine_ls_matrix_type full
_refine_ls_number_parameters 1029
_refine_ls_number_reflns 18570
_refine_ls_number_restraints 108
_refine_ls_restrained_S_all 1.027
_refine_ls_R_factor_all 0.1262
_refine_ls_R_factor_gt 0.0685
_refine_ls_shift/su_max 0.001
_refine_ls_shift/su_mean 0.000
_refine_ls_structure_factor_coef Fsqd
_refine_ls_weighting_details 'w = 1/[\s^2^(Fo^2^)+(0.0515P)^2^+5.1988P] where P=(Fo^2^+2Fc^2^)/3'
_refine_ls_weighting_scheme calc
_refine_ls_wR_factor_gt 0.1411
_refine_ls_wR_factor_ref 0.1681
_reflns_number_gt 11295
_reflns_number_total 18570
_reflns_threshold_expression I>2\s(I)
_cod_data_source_file fn3203sup1.cif
_cod_data_source_block I
_cod_database_code 2020104
_cod_database_fobs_code 2020104
_cod_depositor_comments
;
 Updating space group information.

 Antanas Vaitkus,
 2018-05-07
;
_shelx_space_group_comment
;
The symmetry employed for this shelxl refinement is uniquely defined
by the following loop, which should always be used as a source of
symmetry information in preference to the above space-group names.
They are only intended as comments.
;
_shelx_estimated_absorpt_t_min 0.940
_shelx_estimated_absorpt_t_max 0.955
_shelxl_version_number 2014/6

loop_
_space_group_symop_id
_space_group_symop_operation_xyz
1 x,y,z
2 -x,-y,-z

loop_
_atom_site_type_symbol
_atom_site_label
_atom_site_fract_x
_atom_site_fract_y
_atom_site_fract_z
_atom_site_U_iso_or_equiv
_atom_site_adp_type
_atom_site_calc_flag
_atom_site_occupancy
_atom_site_disorder_assembly
_atom_site_disorder_group
Fe Fe1 0.64044(4) 0.35943(3) 0.25958(2) 0.02729(13) Uani d 1 . .
K K1 0.28282(6) 0.68487(5) 0.23927(3) 0.03283(19) Uani d 1 . .
Cl Cl1 0.80572(8) 0.29080(8) 0.24814(5) 0.0566(3) Uani d 1 . .
C C101 0.6562(2) 0.4890(3) 0.14163(14) 0.0291(8) Uani d 1 . .
C C102 0.5868(2) 0.3532(2) 0.13925(14) 0.0282(7) Uani d 1 . .
C C103 0.5058(3) 0.2240(2) 0.21404(14) 0.0285(7) Uani d 1 . .
C C104 0.4831(3) 0.1946(2) 0.30797(14) 0.0294(8) Uani d 1 . .
C C105 0.5382(3) 0.2701(2) 0.38372(14) 0.0293(8) Uani d 1 . .
C C106 0.6246(2) 0.3978(2) 0.38445(14) 0.0274(7) Uani d 1 . .
C C107 0.6926(2) 0.5330(2) 0.31100(14) 0.0286(7) Uani d 1 . .
C C108 0.6975(2) 0.5708(2) 0.21870(14) 0.0288(7) Uani d 1 . .
C C201 0.6507(3) 0.4861(3) 0.08268(15) 0.0335(8) Uani d 1 . .
H H201 0.6723 0.5337 0.0510 0.040 Uiso calc 1 . .
C C202 0.6084(3) 0.4018(3) 0.08165(14) 0.0358(9) Uani d 1 . .
H H202 0.5955 0.3791 0.0488 0.043 Uiso calc 1 . .
C C203 0.4414(3) 0.1416(2) 0.23219(15) 0.0361(8) Uani d 1 . .
H H203 0.4140 0.1067 0.2081 0.043 Uiso calc 1 . .
C C204 0.4272(3) 0.1233(2) 0.28961(16) 0.0373(9) Uani d 1 . .
H H204 0.3881 0.0732 0.3135 0.045 Uiso calc 1 . .
C C205 0.5446(3) 0.2737(2) 0.44261(14) 0.0325(8) Uani d 1 . .
H H205 0.5165 0.2296 0.4749 0.039 Uiso calc 1 . .
C C206 0.5980(3) 0.3516(3) 0.44272(14) 0.0343(8) Uani d 1 . .
H H206 0.6151 0.3724 0.4752 0.041 Uiso calc 1 . .
C C207 0.7385(3) 0.6254(3) 0.29375(15) 0.0358(8) Uani d 1 . .
H H207 0.7625 0.6626 0.3178 0.043 Uiso calc 1 . .
C C208 0.7408(3) 0.6489(3) 0.23741(15) 0.0342(8) Uani d 1 . .
H H208 0.7660 0.7059 0.2143 0.041 Uiso calc 1 . .
C C301 0.6916(2) 0.5667(2) 0.16164(14) 0.0286(7) Uani d 1 . .
C C302 0.5335(2) 0.2678(2) 0.15757(14) 0.0281(7) Uani d 1 . .
C C303 0.4878(3) 0.1996(2) 0.36495(14) 0.0303(8) Uani d 1 . .
C C304 0.6753(2) 0.4839(2) 0.36704(14) 0.0284(7) Uani d 1 . .
N N1 0.61826(19) 0.40727(19) 0.17502(11) 0.0260(6) Uani d 1 . .
N N2 0.5309(2) 0.25479(19) 0.26100(11) 0.0276(6) Uani d 1 . .
N N3 0.5883(2) 0.34554(19) 0.34930(11) 0.0262(6) Uani d 1 . .
N N4 0.6685(2) 0.5010(2) 0.26420(11) 0.0279(6) Uani d 1 . .
C C1 0.7263(3) 0.6520(3) 0.11989(14) 0.0306(8) Uani d 1 . .
C C2 0.6623(3) 0.7331(3) 0.11709(15) 0.0357(8) Uani d 1 . .
H H2A 0.5945 0.7316 0.1402 0.043 Uiso calc 1 . .
C C3 0.6952(3) 0.8153(3) 0.08153(16) 0.0407(9) Uani d 1 . .
H H3A 0.6511 0.8703 0.0808 0.049 Uiso calc 1 . .
C C4 0.7934(3) 0.8169(3) 0.04686(16) 0.0397(9) Uani d 1 . .
H H4A 0.8157 0.8729 0.0216 0.048 Uiso calc 1 . .
C C5 0.8591(3) 0.7381(3) 0.04870(16) 0.0391(9) Uani d 1 . .
H H5A 0.9261 0.7400 0.0247 0.047 Uiso calc 1 . .
C C6 0.8271(3) 0.6555(3) 0.08581(15) 0.0325(8) Uani d 1 . .
C C7 0.4976(3) 0.2210(2) 0.11308(14) 0.0308(8) Uani d 1 . .
C C8 0.3974(3) 0.2405(3) 0.10123(17) 0.0443(10) Uani d 1 . .
H H8A 0.3539 0.2860 0.1197 0.053 Uiso calc 1 . .
C C9 0.3601(3) 0.1945(3) 0.06281(18) 0.0528(12) Uani d 1 . .
H H9A 0.2925 0.2100 0.0541 0.063 Uiso calc 1 . .
C C10 0.4217(3) 0.1263(3) 0.03754(16) 0.0463(10) Uani d 1 . .
H H10A 0.3949 0.0925 0.0127 0.056 Uiso calc 1 . .
C C11 0.5218(3) 0.1062(3) 0.04766(15) 0.0380(9) Uani d 1 . .
H H11A 0.5642 0.0601 0.0291 0.046 Uiso calc 1 . .
C C12 0.5606(3) 0.1537(2) 0.08537(14) 0.0322(8) Uani d 1 . .
C C13 0.4314(3) 0.1246(2) 0.40880(15) 0.0343(8) Uani d 1 . .
C C14 0.3327(3) 0.1429(3) 0.44018(16) 0.0443(10) Uani d 1 . .
H H14A 0.3028 0.2048 0.4350 0.053 Uiso calc 1 . .
C C15 0.2770(4) 0.0723(3) 0.47892(17) 0.0541(11) Uani d 1 . .
H H15A 0.2101 0.0860 0.5001 0.065 Uiso calc 1 . .
C C16 0.3203(4) -0.0173(4) 0.48610(18) 0.0589(12) Uani d 1 . .
H H16A 0.2822 -0.0658 0.5121 0.071 Uiso calc 1 . .
C C17 0.4186(4) -0.0383(3) 0.45623(18) 0.0560(12) Uani d 1 . .
H H17A 0.4474 -0.1006 0.4620 0.067 Uiso calc 1 . .
C C18 0.4748(3) 0.0324(3) 0.41768(16) 0.0394(9) Uani d 1 . .
C C19 0.7144(3) 0.5309(2) 0.41040(14) 0.0286(7) Uani d 1 . .
C C20 0.6603(3) 0.6066(3) 0.43215(17) 0.0432(10) Uani d 1 . .
H H20A 0.5942 0.6252 0.4222 0.052 Uiso calc 1 . .
C C21 0.6998(3) 0.6562(3) 0.46815(17) 0.0448(10) Uani d 1 . .
H H21A 0.6620 0.7087 0.4821 0.054 Uiso calc 1 . .
C C22 0.7948(3) 0.6280(3) 0.48328(14) 0.0348(8) Uani d 1 . .
H H22A 0.8225 0.6617 0.5078 0.042 Uiso calc 1 . .
C C23 0.8501(3) 0.5518(2) 0.46327(14) 0.0314(8) Uani d 1 . .
H H23A 0.9150 0.5325 0.4744 0.038 Uiso calc 1 . .
C C24 0.8106(2) 0.5026(2) 0.42648(13) 0.0267(7) Uani d 1 . .
C C25 0.9982(3) 0.5651(3) 0.07878(15) 0.0375(9) Uani d 1 . .
C C26 1.0433(3) 0.4682(3) 0.09938(16) 0.0419(9) Uani d 1 . .
C C27 0.9748(3) 0.3871(3) 0.09591(19) 0.0523(11) Uani d 1 . .
H H27A 1.0127 0.3269 0.1034 0.079 Uiso calc 1 . .
H H27B 0.9574 0.3943 0.0577 0.079 Uiso calc 1 . .
H H27C 0.9103 0.3880 0.1244 0.079 Uiso calc 1 . .
C C28 1.0554(3) 0.4682(3) 0.16146(18) 0.0576(12) Uani d 1 . .
H H28A 1.0996 0.5207 0.1632 0.086 Uiso calc 1 . .
H H28B 0.9864 0.4758 0.1851 0.086 Uiso calc 1 . .
H H28C 1.0881 0.4083 0.1756 0.086 Uiso calc 1 . .
C C29 1.1517(3) 0.4565(4) 0.0627(2) 0.0647(13) Uani d 1 . .
H H29A 1.1959 0.5087 0.0649 0.097 Uiso calc 1 . .
H H29B 1.1839 0.3963 0.0768 0.097 Uiso calc 1 . .
H H29C 1.1446 0.4571 0.0230 0.097 Uiso calc 1 . .
C C30 0.7451(3) 0.0897(2) 0.07057(17) 0.0391(9) Uani d 1 . .
C C31 0.8481(3) 0.0944(3) 0.09241(19) 0.0449(10) Uani d 1 . .
C C32 0.8864(7) -0.0069(5) 0.1151(4) 0.057(2) Uani d 0.622(6) A 1
H H32A 0.8315 -0.0375 0.1449 0.085 Uiso calc 0.622(6) A 1
H H32B 0.9021 -0.0442 0.0837 0.085 Uiso calc 0.622(6) A 1
H H32C 0.9496 -0.0025 0.1309 0.085 Uiso calc 0.622(6) A 1
C C33 0.8388(5) 0.1484(5) 0.1472(3) 0.0484(18) Uani d 0.622(6) A 1
H H33A 0.7861 0.1179 0.1784 0.073 Uiso calc 0.622(6) A 1
H H33B 0.9066 0.1453 0.1595 0.073 Uiso calc 0.622(6) A 1
H H33C 0.8181 0.2146 0.1370 0.073 Uiso calc 0.622(6) A 1
C C34 0.9287(6) 0.1438(6) 0.0470(3) 0.065(2) Uani d 0.622(6) A 1
H H34A 0.9936 0.1462 0.0617 0.097 Uiso calc 0.622(6) A 1
H H34B 0.9419 0.1096 0.0142 0.097 Uiso calc 0.622(6) A 1
H H34C 0.9039 0.2083 0.0353 0.097 Uiso calc 0.622(6) A 1
C C32A 0.8356(11) 0.0308(12) 0.1431(7) 0.075(4) Uani d 0.378(6) A 2
H H32D 0.8205 -0.0318 0.1355 0.112 Uiso calc 0.378(6) A 2
H H32E 0.9001 0.0271 0.1587 0.112 Uiso calc 0.378(6) A 2
H H32F 0.7774 0.0524 0.1706 0.112 Uiso calc 0.378(6) A 2
C C33A 0.8715(9) 0.1948(8) 0.0905(6) 0.057(3) Uani d 0.378(6) A 2
H H33D 0.8773 0.2276 0.0513 0.086 Uiso calc 0.378(6) A 2
H H33E 0.8151 0.2243 0.1154 0.086 Uiso calc 0.378(6) A 2
H H33F 0.9378 0.1990 0.1035 0.086 Uiso calc 0.378(6) A 2
C C34A 0.9346(8) 0.0597(10) 0.0406(6) 0.060(3) Uani d 0.378(6) A 2
H H34D 0.9393 0.1076 0.0065 0.090 Uiso calc 0.378(6) A 2
H H34E 1.0031 0.0511 0.0522 0.090 Uiso calc 0.378(6) A 2
H H34F 0.9133 -0.0003 0.0321 0.090 Uiso calc 0.378(6) A 2
C C35 0.6293(3) -0.0639(3) 0.37802(18) 0.0469(10) Uani d 1 . .
C C36 0.7363(4) -0.0523(3) 0.3390(2) 0.0567(12) Uani d 1 . .
C C37 0.8108(5) -0.1242(5) 0.3653(3) 0.120(3) Uani d 1 . .
H H37A 0.7813 -0.1874 0.3716 0.181 Uiso calc 1 . .
H H37B 0.8786 -0.1239 0.3394 0.181 Uiso calc 1 . .
H H37C 0.8204 -0.1076 0.4018 0.181 Uiso calc 1 . .
C C38 0.7806(4) 0.0437(4) 0.3293(4) 0.126(3) Uani d 1 . .
H H38A 0.7855 0.0624 0.3660 0.189 Uiso calc 1 . .
H H38B 0.8505 0.0432 0.3055 0.189 Uiso calc 1 . .
H H38C 0.7349 0.0890 0.3100 0.189 Uiso calc 1 . .
C C39 0.7283(6) -0.0817(5) 0.2827(3) 0.122(3) Uani d 1 . .
H H39A 0.6990 -0.1451 0.2894 0.184 Uiso calc 1 . .
H H39B 0.6825 -0.0368 0.2633 0.184 Uiso calc 1 . .
H H39C 0.7981 -0.0825 0.2588 0.184 Uiso calc 1 . .
C C40 0.9507(3) 0.3771(3) 0.41663(18) 0.0465(10) Uani d 1 . .
C C41 0.9906(3) 0.2993(3) 0.3807(2) 0.0521(11) Uani d 1 . .
C C42 1.0211(4) 0.3433(4) 0.3170(2) 0.0670(14) Uani d 1 . .
H H42A 0.9593 0.3739 0.3037 0.101 Uiso calc 1 . .
H H42B 1.0752 0.3903 0.3128 0.101 Uiso calc 1 . .
H H42C 1.0481 0.2935 0.2942 0.101 Uiso calc 1 . .
C C43 0.9039(3) 0.2263(3) 0.3881(2) 0.0584(12) Uani d 1 . .
H H43A 0.8424 0.2573 0.3747 0.088 Uiso calc 1 . .
H H43B 0.9297 0.1755 0.3658 0.088 Uiso calc 1 . .
H H43C 0.8845 0.1996 0.4285 0.088 Uiso calc 1 . .
C C44 1.0865(4) 0.2519(4) 0.4014(2) 0.0725(15) Uani d 1 . .
H H44A 1.1132 0.2017 0.3788 0.109 Uiso calc 1 . .
H H44B 1.1407 0.2988 0.3970 0.109 Uiso calc 1 . .
H H44C 1.0673 0.2245 0.4417 0.109 Uiso calc 1 . .
N N5 0.8916(2) 0.5739(2) 0.09159(13) 0.0388(7) Uani d 1 . .
H H5B 0.8585 0.5209 0.1055 0.047 Uiso calc 1 . .
N N6 0.6626(2) 0.1374(2) 0.09742(13) 0.0411(8) Uani d 1 . .
H H6A 0.6744 0.1619 0.1268 0.049 Uiso calc 1 . .
N N7 0.5758(3) 0.0189(2) 0.38596(14) 0.0437(8) Uani d 1 . .
H H7A 0.6087 0.0708 0.3690 0.052 Uiso calc 1 . .
N N8 0.8657(2) 0.4267(2) 0.40297(13) 0.0367(7) Uani d 1 . .
H H8B 0.8409 0.4088 0.3750 0.044 Uiso calc 1 . .
O O1 1.0522(2) 0.6318(2) 0.05414(13) 0.0577(8) Uani d 1 . .
O O2 0.7388(2) 0.04667(19) 0.03173(12) 0.0507(7) Uani d 1 . .
O O3 0.5950(3) -0.1415(2) 0.39870(15) 0.0699(9) Uani d 1 . .
O O4 0.9920(3) 0.3932(2) 0.45530(16) 0.0832(12) Uani d 1 . .
C C45 0.1639(4) 0.8446(3) 0.12612(19) 0.0612(13) Uani d 1 . .
H H45A 0.1492 0.8661 0.0873 0.073 Uiso calc 1 . .
H H45B 0.1677 0.9014 0.1442 0.073 Uiso calc 1 . .
C C46 0.0746(3) 0.7846(3) 0.1605(2) 0.0590(12) Uani d 1 . .
H H46A 0.0072 0.8189 0.1584 0.071 Uiso calc 1 . .
H H46B 0.0735 0.7250 0.1448 0.071 Uiso calc 1 . .
C C47 0.0028(3) 0.7124(3) 0.2537(2) 0.0555(12) Uani d 1 . .
H H47A 0.0013 0.6492 0.2423 0.067 Uiso calc 1 . .
H H47B -0.0640 0.7460 0.2489 0.067 Uiso calc 1 . .
C C48 0.0146(3) 0.7021(3) 0.3141(2) 0.0574(12) Uani d 1 . .
H H48A 0.0240 0.7649 0.3244 0.069 Uiso calc 1 . .
H H48B -0.0491 0.6741 0.3391 0.069 Uiso calc 1 . .
C C49 0.1180(4) 0.6335(4) 0.38016(19) 0.0714(15) Uani d 1 . .
H H49A 0.0515 0.6173 0.4068 0.086 Uiso calc 1 . .
H H49B 0.1424 0.6938 0.3878 0.086 Uiso calc 1 . .
C C50 0.1996(4) 0.5556(4) 0.3885(2) 0.0767(16) Uani d 1 . .
H H50A 0.2028 0.5406 0.4296 0.092 Uiso calc 1 . .
H H50B 0.1780 0.4979 0.3763 0.092 Uiso calc 1 . .
C C51 0.2749(3) 0.7276(3) 0.08001(17) 0.0509(11) Uani d 1 . .
H H51A 0.2971 0.7624 0.0411 0.061 Uiso calc 1 . .
H H51B 0.2052 0.7013 0.0819 0.061 Uiso calc 1 . .
C C52 0.3514(3) 0.6475(3) 0.09031(17) 0.0489(10) Uani d 1 . .
H H52A 0.3600 0.6087 0.0592 0.059 Uiso calc 1 . .
H H52B 0.4205 0.6729 0.0908 0.059 Uiso calc 1 . .
C C53 0.3752(3) 0.5061(3) 0.15096(19) 0.0494(11) Uani d 1 . .
H H53A 0.4494 0.5218 0.1481 0.059 Uiso calc 1 . .
H H53B 0.3711 0.4681 0.1206 0.059 Uiso calc 1 . .
C C54 0.3360(3) 0.4499(3) 0.2080(2) 0.0518(11) Uani d 1 . .
H H54A 0.2599 0.4404 0.2126 0.062 Uiso calc 1 . .
H H54B 0.3716 0.3871 0.2110 0.062 Uiso calc 1 . .
C C55 0.3386(3) 0.4413(3) 0.3060(2) 0.0582(12) Uani d 1 . .
H H55A 0.3816 0.3824 0.3046 0.070 Uiso calc 1 . .
H H55B 0.2641 0.4240 0.3173 0.070 Uiso calc 1 . .
C C56 0.3681(4) 0.4954(3) 0.34890(19) 0.0583(12) Uani d 1 . .
H H56A 0.3611 0.4537 0.3862 0.070 Uiso calc 1 . .
H H56B 0.4425 0.5128 0.3368 0.070 Uiso calc 1 . .
C C57 0.3515(4) 0.8626(3) 0.10370(18) 0.0573(12) Uani d 1 . .
H H57A 0.3320 0.9129 0.0742 0.069 Uiso calc 1 . .
H H57B 0.4153 0.8298 0.0861 0.069 Uiso calc 1 . .
C C58 0.3763(4) 0.9074(3) 0.15156(19) 0.0591(12) Uani d 1 . .
H H58A 0.4282 0.9575 0.1362 0.071 Uiso calc 1 . .
H H58B 0.3120 0.9368 0.1714 0.071 Uiso calc 1 . .
C C59 0.4528(5) 0.8827(4) 0.2317(3) 0.0925(19) Uani d 1 . .
H H59A 0.5109 0.9250 0.2126 0.111 Uiso calc 1 . .
H H59B 0.3952 0.9219 0.2501 0.111 Uiso calc 1 . .
C C60 0.4868(5) 0.8163(5) 0.2731(3) 0.103(2) Uani d 1 . .
H H60A 0.5190 0.8491 0.2985 0.123 Uiso calc 1 . .
H H60B 0.5408 0.7743 0.2546 0.123 Uiso calc 1 . .
C C61 0.4424(4) 0.6982(4) 0.3481(2) 0.0714(15) Uani d 1 . .
H H61A 0.4768 0.7341 0.3711 0.086 Uiso calc 1 . .
H H61B 0.4951 0.6548 0.3298 0.086 Uiso calc 1 . .
C C62 0.3547(4) 0.6433(4) 0.38540(19) 0.0700(15) Uani d 1 . .
H H62A 0.3815 0.6043 0.4174 0.084 Uiso calc 1 . .
H H62B 0.3013 0.6881 0.4018 0.084 Uiso calc 1 . .
N N9 0.2658(2) 0.7940(2) 0.12142(14) 0.0449(8) Uani d 1 . .
N N10 0.3042(3) 0.5815(3) 0.35629(15) 0.0537(9) Uani d 1 . .
O O5 0.08794(19) 0.76418(19) 0.21812(12) 0.0480(7) Uani d 1 . .
O O6 0.1024(2) 0.6431(2) 0.32193(12) 0.0532(8) Uani d 1 . .
O O7 0.31385(18) 0.59096(18) 0.14331(11) 0.0415(6) Uani d 1 . .
O O8 0.3557(2) 0.49855(19) 0.25133(12) 0.0462(7) Uani d 1 . .
O O9 0.4169(2) 0.8381(2) 0.19019(12) 0.0530(7) Uani d 1 . .
O O10 0.4013(3) 0.7606(3) 0.30651(14) 0.0714(10) Uani d 1 . .
C C1S 0.0962(8) -0.1062(7) 0.4316(4) 0.177(4) Uani d 1 . .
H H1SA 0.1430 -0.1364 0.4568 0.265 Uiso calc 1 . .
H H1SB 0.0531 -0.0573 0.4497 0.265 Uiso calc 1 . .
H H1SC 0.0508 -0.1538 0.4245 0.265 Uiso calc 1 . .
C C2S 0.1654(6) -0.0585(7) 0.3716(3) 0.141(3) Uani d 1 . .
H H2SA 0.2121 -0.0114 0.3790 0.170 Uiso calc 1 . .
H H2SB 0.2098 -0.1079 0.3537 0.170 Uiso calc 1 . .
C C3S 0.1005(7) -0.0130(6) 0.3327(4) 0.136(3) Uani d 1 . .
H H3SA 0.0504 0.0295 0.3536 0.163 Uiso calc 1 . .
H H3SB 0.0589 -0.0627 0.3238 0.163 Uiso calc 1 . .
C C4S 0.1469(5) 0.0418(7) 0.2789(3) 0.131(3) Uani d 1 . .
H H4S1 0.2061 0.0028 0.2620 0.157 Uiso calc 1 . .
H H4S2 0.1782 0.0972 0.2887 0.157 Uiso calc 1 . .
C C5S 0.0892(6) 0.0796(7) 0.2313(5) 0.147(3) Uani d 1 . .
H H5S1 0.0695 0.0245 0.2157 0.177 Uiso calc 1 . .
H H5S2 0.0232 0.1096 0.2486 0.177 Uiso calc 1 . .
C C6S 0.1344(6) 0.1414(8) 0.1869(3) 0.159(4) Uani d 1 . .
H H6SA 0.0861 0.1582 0.1603 0.238 Uiso calc 1 . .
H H6SB 0.1519 0.1984 0.2006 0.238 Uiso calc 1 . .
H H6SC 0.1985 0.1127 0.1675 0.238 Uiso calc 1 . .

loop_
_atom_site_aniso_label
_atom_site_aniso_U_11
_atom_site_aniso_U_22
_atom_site_aniso_U_33
_atom_site_aniso_U_12
_atom_site_aniso_U_13
_atom_site_aniso_U_23
Fe1 0.0272(3) 0.0308(3) 0.0277(3) 0.0028(2) -0.0119(2) -0.0090(2)
K1 0.0270(4) 0.0340(4) 0.0343(4) 0.0009(3) -0.0012(3) -0.0013(3)
Cl1 0.0353(5) 0.0733(8) 0.0636(7) 0.0176(5) -0.0195(5) -0.0116(6)
C101 0.0211(16) 0.042(2) 0.0260(18) 0.0031(15) -0.0056(14) -0.0101(16)
C102 0.0242(17) 0.036(2) 0.0264(18) 0.0081(15) -0.0070(14) -0.0119(15)
C103 0.0327(18) 0.0279(18) 0.0300(19) 0.0060(15) -0.0135(15) -0.0129(15)
C104 0.0374(19) 0.0242(17) 0.0310(19) 0.0035(15) -0.0154(15) -0.0079(15)
C105 0.0327(18) 0.0294(19) 0.0293(19) 0.0051(15) -0.0125(15) -0.0085(15)
C106 0.0271(17) 0.0315(19) 0.0279(18) 0.0025(14) -0.0126(14) -0.0094(15)
C107 0.0252(17) 0.0331(19) 0.0321(19) -0.0012(14) -0.0137(14) -0.0083(15)
C108 0.0229(16) 0.0330(19) 0.0333(19) 0.0008(14) -0.0117(14) -0.0064(16)
C201 0.0283(18) 0.046(2) 0.0266(19) -0.0020(16) -0.0029(15) -0.0089(17)
C202 0.037(2) 0.050(2) 0.0229(18) -0.0001(17) -0.0045(15) -0.0154(17)
C203 0.050(2) 0.0274(19) 0.038(2) -0.0032(17) -0.0176(17) -0.0119(16)
C204 0.054(2) 0.0266(19) 0.039(2) -0.0047(17) -0.0236(18) -0.0059(16)
C205 0.043(2) 0.0293(19) 0.0267(18) -0.0013(16) -0.0111(16) -0.0040(15)
C206 0.043(2) 0.039(2) 0.0265(19) 0.0014(17) -0.0151(16) -0.0113(16)
C207 0.036(2) 0.038(2) 0.040(2) -0.0060(16) -0.0186(17) -0.0096(17)
C208 0.0323(19) 0.034(2) 0.039(2) -0.0067(16) -0.0136(16) -0.0021(16)
C301 0.0226(17) 0.036(2) 0.0288(18) -0.0010(14) -0.0079(14) -0.0052(15)
C302 0.0292(18) 0.0318(19) 0.0279(18) 0.0062(15) -0.0111(14) -0.0137(15)
C303 0.0369(19) 0.0247(18) 0.0331(19) 0.0049(15) -0.0164(16) -0.0061(15)
C304 0.0267(17) 0.0324(19) 0.0301(19) 0.0025(15) -0.0114(14) -0.0106(15)
N1 0.0239(14) 0.0338(16) 0.0233(14) 0.0007(12) -0.0074(11) -0.0102(12)
N2 0.0350(15) 0.0244(15) 0.0280(15) 0.0036(12) -0.0137(12) -0.0098(12)
N3 0.0299(15) 0.0260(15) 0.0272(15) 0.0013(12) -0.0128(12) -0.0087(12)
N4 0.0260(14) 0.0346(16) 0.0269(15) 0.0000(12) -0.0122(12) -0.0081(13)
C1 0.0284(18) 0.038(2) 0.0275(18) -0.0047(15) -0.0100(15) -0.0055(16)
C2 0.0311(19) 0.046(2) 0.030(2) 0.0047(17) -0.0075(15) -0.0074(17)
C3 0.047(2) 0.041(2) 0.037(2) 0.0058(18) -0.0173(18) -0.0059(18)
C4 0.050(2) 0.038(2) 0.034(2) -0.0068(18) -0.0158(18) -0.0007(17)
C5 0.037(2) 0.043(2) 0.037(2) -0.0102(18) -0.0060(17) -0.0049(18)
C6 0.0314(19) 0.035(2) 0.034(2) -0.0041(16) -0.0096(15) -0.0077(16)
C7 0.0371(19) 0.0325(19) 0.0262(18) -0.0002(16) -0.0095(15) -0.0105(15)
C8 0.051(2) 0.048(2) 0.044(2) 0.0131(19) -0.0246(19) -0.025(2)
C9 0.061(3) 0.056(3) 0.058(3) 0.013(2) -0.041(2) -0.026(2)
C10 0.074(3) 0.040(2) 0.035(2) -0.003(2) -0.025(2) -0.0155(18)
C11 0.056(2) 0.033(2) 0.0274(19) -0.0012(18) -0.0046(17) -0.0130(16)
C12 0.041(2) 0.0292(19) 0.0264(18) -0.0041(16) -0.0023(15) -0.0073(15)
C13 0.048(2) 0.031(2) 0.0293(19) -0.0059(17) -0.0198(17) -0.0055(16)
C14 0.052(2) 0.051(3) 0.033(2) -0.005(2) -0.0142(19) -0.0094(19)
C15 0.057(3) 0.068(3) 0.038(2) -0.020(2) -0.005(2) -0.007(2)
C16 0.072(3) 0.064(3) 0.040(3) -0.029(3) -0.013(2) 0.005(2)
C17 0.086(3) 0.038(2) 0.050(3) -0.015(2) -0.036(3) 0.009(2)
C18 0.052(2) 0.034(2) 0.036(2) -0.0040(18) -0.0181(18) -0.0023(17)
C19 0.0308(18) 0.0323(19) 0.0258(18) -0.0049(15) -0.0108(14) -0.0061(15)
C20 0.045(2) 0.047(2) 0.047(2) 0.0120(19) -0.0256(19) -0.022(2)
C21 0.054(2) 0.046(2) 0.044(2) 0.0064(19) -0.0200(19) -0.023(2)
C22 0.046(2) 0.037(2) 0.0269(19) -0.0100(17) -0.0153(16) -0.0068(16)
C23 0.0335(19) 0.035(2) 0.0286(19) -0.0086(16) -0.0134(15) -0.0012(16)
C24 0.0282(17) 0.0298(18) 0.0230(17) -0.0047(14) -0.0054(14) -0.0044(14)
C25 0.0292(19) 0.055(3) 0.032(2) -0.0042(18) -0.0069(16) -0.0141(18)
C26 0.031(2) 0.057(3) 0.038(2) 0.0058(18) -0.0037(16) -0.0102(19)
C27 0.051(3) 0.047(3) 0.061(3) 0.006(2) -0.012(2) -0.012(2)
C28 0.059(3) 0.068(3) 0.047(3) 0.012(2) -0.018(2) -0.006(2)
C29 0.040(2) 0.076(3) 0.073(3) 0.013(2) 0.002(2) -0.015(3)
C30 0.045(2) 0.0228(19) 0.043(2) 0.0004(17) 0.0049(18) -0.0042(17)
C31 0.039(2) 0.031(2) 0.060(3) 0.0007(17) 0.0013(19) -0.009(2)
C32 0.068(5) 0.039(4) 0.072(5) 0.012(3) -0.035(4) -0.013(4)
C33 0.040(3) 0.048(4) 0.061(4) -0.003(3) -0.006(3) -0.021(3)
C34 0.059(4) 0.068(5) 0.061(5) -0.009(4) 0.004(4) -0.005(4)
C32A 0.058(7) 0.082(8) 0.081(8) 0.013(6) -0.029(6) 0.009(7)
C33A 0.054(6) 0.051(6) 0.072(7) -0.003(5) -0.009(6) -0.030(6)
C34A 0.039(5) 0.065(7) 0.080(7) -0.012(5) 0.011(5) -0.043(6)
C35 0.064(3) 0.026(2) 0.059(3) 0.0018(19) -0.035(2) -0.0065(19)
C36 0.072(3) 0.038(2) 0.071(3) 0.013(2) -0.032(2) -0.022(2)
C37 0.094(4) 0.132(6) 0.111(5) 0.070(4) 0.004(4) 0.004(4)
C38 0.048(3) 0.068(4) 0.258(8) -0.013(3) 0.023(4) -0.071(5)
C39 0.144(6) 0.156(6) 0.067(4) -0.065(5) -0.001(4) -0.021(4)
C40 0.049(2) 0.043(2) 0.058(3) 0.0034(19) -0.031(2) -0.017(2)
C41 0.045(2) 0.053(3) 0.070(3) 0.011(2) -0.030(2) -0.024(2)
C42 0.050(3) 0.092(4) 0.066(3) 0.006(3) -0.016(2) -0.031(3)
C43 0.068(3) 0.041(3) 0.077(3) 0.009(2) -0.035(3) -0.021(2)
C44 0.063(3) 0.071(3) 0.103(4) 0.024(3) -0.046(3) -0.041(3)
N5 0.0274(16) 0.0333(17) 0.054(2) -0.0053(13) -0.0023(14) -0.0048(15)
N6 0.0376(18) 0.045(2) 0.0444(19) 0.0020(15) -0.0025(15) -0.0246(16)
N7 0.060(2) 0.0217(16) 0.053(2) -0.0009(15) -0.0223(17) -0.0004(15)
N8 0.0325(16) 0.0444(19) 0.0420(18) 0.0038(14) -0.0201(14) -0.0191(15)
O1 0.0289(14) 0.071(2) 0.065(2) -0.0111(14) -0.0056(13) 0.0125(17)
O2 0.0679(19) 0.0400(16) 0.0431(17) 0.0179(14) -0.0047(14) -0.0154(14)
O3 0.089(2) 0.0280(17) 0.100(3) 0.0016(16) -0.039(2) -0.0085(17)
O4 0.097(3) 0.073(2) 0.114(3) 0.038(2) -0.084(2) -0.053(2)
C45 0.070(3) 0.059(3) 0.051(3) 0.010(2) -0.023(2) 0.011(2)
C46 0.044(2) 0.068(3) 0.065(3) 0.008(2) -0.021(2) 0.001(3)
C47 0.027(2) 0.058(3) 0.075(3) 0.0018(19) 0.000(2) -0.005(2)
C48 0.032(2) 0.063(3) 0.066(3) 0.011(2) 0.010(2) 0.000(2)
C49 0.059(3) 0.084(4) 0.048(3) 0.019(3) 0.021(2) 0.017(3)
C50 0.070(3) 0.082(4) 0.054(3) 0.020(3) 0.015(2) 0.025(3)
C51 0.058(3) 0.057(3) 0.036(2) -0.013(2) -0.008(2) 0.001(2)
C52 0.046(2) 0.066(3) 0.034(2) -0.005(2) -0.0015(18) -0.012(2)
C53 0.038(2) 0.052(3) 0.063(3) 0.0147(19) -0.012(2) -0.023(2)
C54 0.047(2) 0.039(2) 0.073(3) 0.0126(19) -0.019(2) -0.013(2)
C55 0.051(3) 0.046(3) 0.071(3) 0.012(2) -0.016(2) 0.013(2)
C56 0.061(3) 0.060(3) 0.050(3) 0.022(2) -0.017(2) 0.005(2)
C57 0.071(3) 0.051(3) 0.041(2) -0.017(2) -0.001(2) 0.012(2)
C58 0.074(3) 0.041(3) 0.056(3) -0.020(2) 0.002(2) 0.000(2)
C59 0.112(5) 0.086(4) 0.092(4) -0.055(4) -0.040(4) -0.007(4)
C60 0.099(5) 0.124(6) 0.102(5) -0.039(4) -0.049(4) -0.019(4)
C61 0.066(3) 0.100(4) 0.059(3) 0.011(3) -0.031(3) -0.026(3)
C62 0.092(4) 0.084(4) 0.036(3) 0.034(3) -0.025(3) -0.013(3)
N9 0.0470(19) 0.046(2) 0.0391(19) -0.0065(16) -0.0074(15) 0.0028(16)
N10 0.053(2) 0.058(2) 0.042(2) 0.0174(18) -0.0030(17) 0.0044(18)
O5 0.0357(15) 0.0511(17) 0.0535(18) 0.0013(13) -0.0090(13) 0.0033(14)
O6 0.0364(15) 0.0532(18) 0.0569(19) 0.0108(13) 0.0110(13) 0.0043(15)
O7 0.0358(14) 0.0447(16) 0.0424(16) 0.0043(12) -0.0037(12) -0.0076(13)
O8 0.0440(15) 0.0417(16) 0.0513(17) 0.0082(13) -0.0103(13) -0.0031(14)
O9 0.0614(18) 0.0518(18) 0.0478(17) -0.0221(15) -0.0110(14) -0.0058(15)
O10 0.070(2) 0.094(3) 0.056(2) -0.028(2) -0.0265(17) -0.0028(19)
C1S 0.201(10) 0.210(11) 0.130(8) -0.065(8) -0.028(7) -0.042(8)
C2S 0.100(6) 0.227(10) 0.113(6) -0.031(6) -0.048(5) -0.031(7)
C3S 0.150(7) 0.105(6) 0.176(9) -0.017(6) -0.059(7) -0.054(6)
C4S 0.048(4) 0.230(10) 0.101(5) -0.007(5) 0.004(4) -0.005(6)
C5S 0.098(6) 0.143(8) 0.204(11) -0.004(5) -0.056(7) -0.002(7)
C6S 0.086(5) 0.271(13) 0.102(6) 0.008(7) -0.011(4) 0.011(7)

loop_
_atom_type_symbol
_atom_type_description
_atom_type_scat_dispersion_real
_atom_type_scat_dispersion_imag
_atom_type_scat_source
C C 0.0033 0.0016 'International Tables Vol C Tables 4.2.6.8 and 6.1.1.4'
H H 0.0000 0.0000 'International Tables Vol C Tables 4.2.6.8 and 6.1.1.4'
O O 0.0106 0.0060 'International Tables Vol C Tables 4.2.6.8 and 6.1.1.4'
Fe Fe 0.3463 0.8444 'International Tables Vol C Tables 4.2.6.8 and 6.1.1.4'
N N 0.0061 0.0033 'International Tables Vol C Tables 4.2.6.8 and 6.1.1.4'
Cl Cl 0.1484 0.1585 'International Tables Vol C Tables 4.2.6.8 and 6.1.1.4'
K K 0.2009 0.2494 'International Tables Vol C Tables 4.2.6.8 and 6.1.1.4'

loop_
_geom_angle_atom_site_label_1
_geom_angle_atom_site_label_2
_geom_angle_atom_site_label_3
_geom_angle
N4 Fe1 N2 148.21(10)
N4 Fe1 N1 86.77(10)
N2 Fe1 N1 85.85(10)
N4 Fe1 N3 85.64(10)
N2 Fe1 N3 86.12(10)
N1 Fe1 N3 151.21(10)
N4 Fe1 Cl1 103.25(8)
N2 Fe1 Cl1 108.53(8)
N1 Fe1 Cl1 103.92(8)
N3 Fe1 Cl1 104.85(8)
O8 K1 O6 92.88(8)
O8 K1 O10 100.14(10)
O6 K1 O10 98.48(10)
O8 K1 O7 61.78(8)
O6 K1 O7 117.49(9)
O10 K1 O7 139.25(9)
O8 K1 O5 130.96(8)
O6 K1 O5 60.77(8)
O10 K1 O5 122.74(10)
O7 K1 O5 92.85(8)
O8 K1 O9 122.22(9)
O6 K1 O9 140.15(9)
O10 K1 O9 60.12(9)
O7 K1 O9 97.09(8)
O5 K1 O9 100.75(9)
O8 K1 N10 60.08(9)
O6 K1 N10 60.70(9)
O10 K1 N10 59.41(10)
O7 K1 N10 121.52(9)
O5 K1 N10 120.78(9)
O9 K1 N10 118.36(10)
O8 K1 N9 120.85(9)
O6 K1 N9 120.32(9)
O10 K1 N9 118.82(10)
O7 K1 N9 59.61(8)
O5 K1 N9 60.00(8)
O9 K1 N9 59.88(8)
N10 K1 N9 178.22(10)
N1 C101 C301 125.4(3)
N1 C101 C201 110.1(3)
C301 C101 C201 124.5(3)
N1 C102 C302 124.5(3)
N1 C102 C202 109.4(3)
C302 C102 C202 125.8(3)
N2 C103 C302 125.7(3)
N2 C103 C203 109.7(3)
C302 C103 C203 124.6(3)
N2 C104 C303 125.9(3)
N2 C104 C204 109.5(3)
C303 C104 C204 124.6(3)
N3 C105 C303 125.3(3)
N3 C105 C205 109.7(3)
C303 C105 C205 125.1(3)
N3 C106 C304 125.6(3)
N3 C106 C206 109.2(3)
C304 C106 C206 125.2(3)
N4 C107 C304 125.5(3)
N4 C107 C207 109.6(3)
C304 C107 C207 125.0(3)
N4 C108 C301 125.9(3)
N4 C108 C208 110.0(3)
C301 C108 C208 124.1(3)
C202 C201 C101 106.3(3)
C202 C201 H201 126.9
C101 C201 H201 126.9
C201 C202 C102 107.7(3)
C201 C202 H202 126.2
C102 C202 H202 126.2
C204 C203 C103 107.4(3)
C204 C203 H203 126.3
C103 C203 H203 126.3
C203 C204 C104 107.1(3)
C203 C204 H204 126.5
C104 C204 H204 126.5
C206 C205 C105 106.8(3)
C206 C205 H205 126.6
C105 C205 H205 126.6
C205 C206 C106 107.6(3)
C205 C206 H206 126.2
C106 C206 H206 126.2
C208 C207 C107 107.3(3)
C208 C207 H207 126.3
C107 C207 H207 126.3
C207 C208 C108 107.0(3)
C207 C208 H208 126.5
C108 C208 H208 126.5
C108 C301 C101 125.3(3)
C108 C301 C1 116.1(3)
C101 C301 C1 118.6(3)
C103 C302 C102 125.9(3)
C103 C302 C7 116.3(3)
C102 C302 C7 117.7(3)
C104 C303 C105 125.4(3)
C104 C303 C13 116.3(3)
C105 C303 C13 118.3(3)
C106 C304 C107 125.0(3)
C106 C304 C19 119.4(3)
C107 C304 C19 115.6(3)
C101 N1 C102 106.5(3)
C101 N1 Fe1 125.8(2)
C102 N1 Fe1 126.0(2)
C104 N2 C103 106.4(3)
C104 N2 Fe1 126.9(2)
C103 N2 Fe1 126.1(2)
C105 N3 C106 106.7(3)
C105 N3 Fe1 126.6(2)
C106 N3 Fe1 124.4(2)
C108 N4 C107 106.1(3)
C108 N4 Fe1 126.1(2)
C107 N4 Fe1 125.1(2)
C2 C1 C6 118.6(3)
C2 C1 C301 120.2(3)
C6 C1 C301 121.0(3)
C3 C2 C1 121.6(3)
C3 C2 H2A 119.2
C1 C2 H2A 119.2
C2 C3 C4 119.3(4)
C2 C3 H3A 120.4
C4 C3 H3A 120.4
C5 C4 C3 120.8(4)
C5 C4 H4A 119.6
C3 C4 H4A 119.6
C4 C5 C6 120.1(3)
C4 C5 H5A 120.0
C6 C5 H5A 120.0
C5 C6 N5 123.1(3)
C5 C6 C1 119.7(3)
N5 C6 C1 117.2(3)
C8 C7 C12 118.7(3)
C8 C7 C302 119.8(3)
C12 C7 C302 121.4(3)
C9 C8 C7 121.1(4)
C9 C8 H8A 119.5
C7 C8 H8A 119.5
C10 C9 C8 119.4(4)
C10 C9 H9A 120.3
C8 C9 H9A 120.3
C9 C10 C11 121.0(3)
C9 C10 H10A 119.5
C11 C10 H10A 119.5
C10 C11 C12 119.8(3)
C10 C11 H11A 120.1
C12 C11 H11A 120.1
C11 C12 C7 120.0(3)
C11 C12 N6 122.9(3)
C7 C12 N6 117.1(3)
C14 C13 C18 118.3(4)
C14 C13 C303 121.0(3)
C18 C13 C303 120.7(3)
C15 C14 C13 121.5(4)
C15 C14 H14A 119.3
C13 C14 H14A 119.3
C16 C15 C14 119.1(4)
C16 C15 H15A 120.5
C14 C15 H15A 120.5
C15 C16 C17 121.3(4)
C15 C16 H16A 119.3
C17 C16 H16A 119.3
C16 C17 C18 119.7(4)
C16 C17 H17A 120.2
C18 C17 H17A 120.2
C17 C18 C13 120.1(4)
C17 C18 N7 124.2(4)
C13 C18 N7 115.7(3)
C20 C19 C24 118.6(3)
C20 C19 C304 121.0(3)
C24 C19 C304 120.3(3)
C19 C20 C21 121.8(3)
C19 C20 H20A 119.1
C21 C20 H20A 119.1
C22 C21 C20 119.0(4)
C22 C21 H21A 120.5
C20 C21 H21A 120.5
C21 C22 C23 120.9(3)
C21 C22 H22A 119.6
C23 C22 H22A 119.6
C22 C23 C24 120.0(3)
C22 C23 H23A 120.0
C24 C23 H23A 120.0
C23 C24 C19 119.8(3)
C23 C24 N8 122.3(3)
C19 C24 N8 117.9(3)
O1 C25 N5 121.4(4)
O1 C25 C26 123.4(3)
N5 C25 C26 115.1(3)
C27 C26 C25 113.1(3)
C27 C26 C29 109.4(3)
C25 C26 C29 108.2(3)
C27 C26 C28 110.2(4)
C25 C26 C28 106.9(3)
C29 C26 C28 109.0(3)
C26 C27 H27A 109.5
C26 C27 H27B 109.5
H27A C27 H27B 109.5
C26 C27 H27C 109.5
H27A C27 H27C 109.5
H27B C27 H27C 109.5
C26 C28 H28A 109.5
C26 C28 H28B 109.5
H28A C28 H28B 109.5
C26 C28 H28C 109.5
H28A C28 H28C 109.5
H28B C28 H28C 109.5
C26 C29 H29A 109.5
C26 C29 H29B 109.5
H29A C29 H29B 109.5
C26 C29 H29C 109.5
H29A C29 H29C 109.5
H29B C29 H29C 109.5
O2 C30 N6 122.7(4)
O2 C30 C31 122.2(3)
N6 C30 C31 115.1(3)
C32A C31 C33A 121.8(9)
C32A C31 C30 104.5(6)
C33A C31 C30 108.5(6)
C34 C31 C30 110.6(4)
C34 C31 C32 111.5(5)
C30 C31 C32 110.4(4)
C34 C31 C33 106.7(5)
C30 C31 C33 114.8(3)
C32 C31 C33 102.6(5)
C32A C31 C34A 113.9(9)
C33A C31 C34A 104.3(7)
C30 C31 C34A 102.0(5)
C31 C32 H32A 109.5
C31 C32 H32B 109.5
H32A C32 H32B 109.5
C31 C32 H32C 109.5
H32A C32 H32C 109.5
H32B C32 H32C 109.5
C31 C33 H33A 109.5
C31 C33 H33B 109.5
H33A C33 H33B 109.5
C31 C33 H33C 109.5
H33A C33 H33C 109.5
H33B C33 H33C 109.5
C31 C34 H34A 109.5
C31 C34 H34B 109.5
H34A C34 H34B 109.5
C31 C34 H34C 109.5
H34A C34 H34C 109.5
H34B C34 H34C 109.5
C31 C32A H32D 109.5
C31 C32A H32E 109.5
H32D C32A H32E 109.5
C31 C32A H32F 109.5
H32D C32A H32F 109.5
H32E C32A H32F 109.5
C31 C33A H33D 109.5
C31 C33A H33E 109.5
H33D C33A H33E 109.5
C31 C33A H33F 109.5
H33D C33A H33F 109.5
H33E C33A H33F 109.5
C31 C34A H34D 109.5
C31 C34A H34E 109.5
H34D C34A H34E 109.5
C31 C34A H34F 109.5
H34D C34A H34F 109.5
H34E C34A H34F 109.5
O3 C35 N7 123.8(4)
O3 C35 C36 121.6(4)
N7 C35 C36 114.6(4)
C38 C36 C39 109.9(5)
C38 C36 C35 115.7(4)
C39 C36 C35 108.2(4)
C38 C36 C37 109.8(5)
C39 C36 C37 105.9(5)
C35 C36 C37 106.9(4)
C36 C37 H37A 109.5
C36 C37 H37B 109.5
H37A C37 H37B 109.5
C36 C37 H37C 109.5
H37A C37 H37C 109.5
H37B C37 H37C 109.5
C36 C38 H38A 109.5
C36 C38 H38B 109.5
H38A C38 H38B 109.5
C36 C38 H38C 109.5
H38A C38 H38C 109.5
H38B C38 H38C 109.5
C36 C39 H39A 109.5
C36 C39 H39B 109.5
H39A C39 H39B 109.5
C36 C39 H39C 109.5
H39A C39 H39C 109.5
H39B C39 H39C 109.5
O4 C40 N8 122.0(4)
O4 C40 C41 122.5(4)
N8 C40 C41 115.5(3)
C44 C41 C40 108.4(3)
C44 C41 C43 109.9(4)
C40 C41 C43 109.2(4)
C44 C41 C42 109.5(4)
C40 C41 C42 109.7(4)
C43 C41 C42 110.1(3)
C41 C42 H42A 109.5
C41 C42 H42B 109.5
H42A C42 H42B 109.5
C41 C42 H42C 109.5
H42A C42 H42C 109.5
H42B C42 H42C 109.5
C41 C43 H43A 109.5
C41 C43 H43B 109.5
H43A C43 H43B 109.5
C41 C43 H43C 109.5
H43A C43 H43C 109.5
H43B C43 H43C 109.5
C41 C44 H44A 109.5
C41 C44 H44B 109.5
H44A C44 H44B 109.5
C41 C44 H44C 109.5
H44A C44 H44C 109.5
H44B C44 H44C 109.5
C25 N5 C6 129.4(3)
C25 N5 H5B 115.3
C6 N5 H5B 115.3
C30 N6 C12 129.8(3)
C30 N6 H6A 115.1
C12 N6 H6A 115.1
C35 N7 C18 128.7(3)
C35 N7 H7A 115.6
C18 N7 H7A 115.6
C40 N8 C24 130.1(3)
C40 N8 H8B 114.9
C24 N8 H8B 114.9
N9 C45 C46 113.0(4)
N9 C45 H45A 109.0
C46 C45 H45A 109.0
N9 C45 H45B 109.0
C46 C45 H45B 109.0
H45A C45 H45B 107.8
O5 C46 C45 109.3(3)
O5 C46 H46A 109.8
C45 C46 H46A 109.8
O5 C46 H46B 109.8
C45 C46 H46B 109.8
H46A C46 H46B 108.3
O5 C47 C48 110.0(3)
O5 C47 H47A 109.7
C48 C47 H47A 109.7
O5 C47 H47B 109.7
C48 C47 H47B 109.7
H47A C47 H47B 108.2
O6 C48 C47 109.2(3)
O6 C48 H48A 109.8
C47 C48 H48A 109.8
O6 C48 H48B 109.8
C47 C48 H48B 109.8
H48A C48 H48B 108.3
O6 C49 C50 107.9(4)
O6 C49 H49A 110.1
C50 C49 H49A 110.1
O6 C49 H49B 110.1
C50 C49 H49B 110.1
H49A C49 H49B 108.4
N10 C50 C49 112.7(4)
N10 C50 H50A 109.0
C49 C50 H50A 109.0
N10 C50 H50B 109.0
C49 C50 H50B 109.0
H50A C50 H50B 107.8
N9 C51 C52 113.0(3)
N9 C51 H51A 109.0
C52 C51 H51A 109.0
N9 C51 H51B 109.0
C52 C51 H51B 109.0
H51A C51 H51B 107.8
O7 C52 C51 109.3(3)
O7 C52 H52A 109.8
C51 C52 H52A 109.8
O7 C52 H52B 109.8
C51 C52 H52B 109.8
H52A C52 H52B 108.3
O7 C53 C54 110.0(3)
O7 C53 H53A 109.7
C54 C53 H53A 109.7
O7 C53 H53B 109.7
C54 C53 H53B 109.7
H53A C53 H53B 108.2
O8 C54 C53 109.6(3)
O8 C54 H54A 109.8
C53 C54 H54A 109.8
O8 C54 H54B 109.8
C53 C54 H54B 109.8
H54A C54 H54B 108.2
O8 C55 C56 109.2(4)
O8 C55 H55A 109.8
C56 C55 H55A 109.8
O8 C55 H55B 109.8
C56 C55 H55B 109.8
H55A C55 H55B 108.3
N10 C56 C55 113.7(3)
N10 C56 H56A 108.8
C55 C56 H56A 108.8
N10 C56 H56B 108.8
C55 C56 H56B 108.8
H56A C56 H56B 107.7
N9 C57 C58 114.0(3)
N9 C57 H57A 108.7
C58 C57 H57A 108.7
N9 C57 H57B 108.7
C58 C57 H57B 108.7
H57A C57 H57B 107.6
O9 C58 C57 109.3(4)
O9 C58 H58A 109.8
C57 C58 H58A 109.8
O9 C58 H58B 109.8
C57 C58 H58B 109.8
H58A C58 H58B 108.3
C60 C59 O9 111.2(5)
C60 C59 H59A 109.4
O9 C59 H59A 109.4
C60 C59 H59B 109.4
O9 C59 H59B 109.4
H59A C59 H59B 108.0
C59 C60 O10 111.1(5)
C59 C60 H60A 109.4
O10 C60 H60A 109.4
C59 C60 H60B 109.4
O10 C60 H60B 109.4
H60A C60 H60B 108.0
O10 C61 C62 108.2(4)
O10 C61 H61A 110.1
C62 C61 H61A 110.1
O10 C61 H61B 110.1
C62 C61 H61B 110.1
H61A C61 H61B 108.4
N10 C62 C61 114.3(4)
N10 C62 H62A 108.7
C61 C62 H62A 108.7
N10 C62 H62B 108.7
C61 C62 H62B 108.7
H62A C62 H62B 107.6
C51 N9 C45 110.7(3)
C51 N9 C57 109.8(3)
C45 N9 C57 109.9(3)
C51 N9 K1 109.6(2)
C45 N9 K1 108.1(2)
C57 N9 K1 108.7(2)
C62 N10 C56 110.4(3)
C62 N10 C50 110.9(4)
C56 N10 C50 109.4(4)
C62 N10 K1 108.9(3)
C56 N10 K1 108.4(2)
C50 N10 K1 108.8(3)
C46 O5 C47 112.2(3)
C46 O5 K1 117.5(2)
C47 O5 K1 111.3(2)
C48 O6 C49 110.7(3)
C48 O6 K1 115.0(2)
C49 O6 K1 114.8(2)
C52 O7 C53 111.4(3)
C52 O7 K1 115.5(2)
C53 O7 K1 112.2(2)
C54 O8 C55 112.4(3)
C54 O8 K1 112.8(2)
C55 O8 K1 120.1(2)
C58 O9 C59 109.2(4)
C58 O9 K1 115.2(2)
C59 O9 K1 113.1(3)
C61 O10 C60 106.9(4)
C61 O10 K1 118.1(3)
C60 O10 K1 112.9(3)
C2S C1S H1SA 109.5
C2S C1S H1SB 109.5
H1SA C1S H1SB 109.5
C2S C1S H1SC 109.5
H1SA C1S H1SC 109.5
H1SB C1S H1SC 109.5
C3S C2S C1S 111.9(8)
C3S C2S H2SA 109.2
C1S C2S H2SA 109.2
C3S C2S H2SB 109.2
C1S C2S H2SB 109.2
H2SA C2S H2SB 107.9
C2S C3S C4S 120.5(8)
C2S C3S H3SA 107.2
C4S C3S H3SA 107.2
C2S C3S H3SB 107.2
C4S C3S H3SB 107.2
H3SA C3S H3SB 106.8
C3S C4S C5S 125.0(7)
C3S C4S H4S1 106.1
C5S C4S H4S1 106.1
C3S C4S H4S2 106.1
C5S C4S H4S2 106.1
H4S1 C4S H4S2 106.3
C6S C5S C4S 120.5(8)
C6S C5S H5S1 107.2
C4S C5S H5S1 107.2
C6S C5S H5S2 107.2
C4S C5S H5S2 107.2
H5S1 C5S H5S2 106.8
C5S C6S H6SA 109.5
C5S C6S H6SB 109.5
H6SA C6S H6SB 109.5
C5S C6S H6SC 109.5
H6SA C6S H6SC 109.5
H6SB C6S H6SC 109.5

loop_
_geom_bond_atom_site_label_1
_geom_bond_atom_site_label_2
_geom_bond_distance
Fe1 N4 2.103(3)
Fe1 N2 2.114(3)
Fe1 N1 2.119(3)
Fe1 N3 2.125(3)
Fe1 Cl1 2.3050(10)
K1 O8 2.776(3)
K1 O6 2.801(3)
K1 O10 2.806(3)
K1 O7 2.813(3)
K1 O5 2.828(3)
K1 O9 2.839(3)
K1 N10 3.033(3)
K1 N9 3.066(3)
C101 N1 1.370(4)
C101 C301 1.412(5)
C101 C201 1.446(4)
C102 N1 1.376(4)
C102 C302 1.405(5)
C102 C202 1.438(5)
C103 N2 1.379(4)
C103 C302 1.397(5)
C103 C203 1.446(5)
C104 N2 1.377(4)
C104 C303 1.403(4)
C104 C204 1.453(4)
C105 N3 1.367(4)
C105 C303 1.408(4)
C105 C205 1.450(4)
C106 N3 1.377(4)
C106 C304 1.395(5)
C106 C206 1.444(5)
C107 N4 1.379(4)
C107 C304 1.407(5)
C107 C207 1.448(5)
C108 N4 1.373(4)
C108 C301 1.405(4)
C108 C208 1.447(5)
C201 C202 1.359(5)
C201 H201 0.9500
C202 H202 0.9500
C203 C204 1.349(5)
C203 H203 0.9500
C204 H204 0.9500
C205 C206 1.345(5)
C205 H205 0.9500
C206 H206 0.9500
C207 C208 1.344(5)
C207 H207 0.9500
C208 H208 0.9500
C301 C1 1.487(5)
C302 C7 1.508(4)
C303 C13 1.497(5)
C304 C19 1.507(4)
C1 C2 1.394(5)
C1 C6 1.409(5)
C2 C3 1.380(5)
C2 H2A 0.9500
C3 C4 1.387(5)
C3 H3A 0.9500
C4 C5 1.382(5)
C4 H4A 0.9500
C5 C6 1.397(5)
C5 H5A 0.9500
C6 N5 1.408(4)
C7 C8 1.392(5)
C7 C12 1.401(5)
C8 C9 1.389(5)
C8 H8A 0.9500
C9 C10 1.376(5)
C9 H9A 0.9500
C10 C11 1.378(5)
C10 H10A 0.9500
C11 C12 1.399(5)
C11 H11A 0.9500
C12 N6 1.412(4)
C13 C14 1.398(5)
C13 C18 1.410(5)
C14 C15 1.393(6)
C14 H14A 0.9500
C15 C16 1.374(6)
C15 H15A 0.9500
C16 C17 1.387(6)
C16 H16A 0.9500
C17 C18 1.397(5)
C17 H17A 0.9500
C18 N7 1.410(5)
C19 C20 1.382(5)
C19 C24 1.402(4)
C20 C21 1.389(5)
C20 H20A 0.9500
C21 C22 1.378(5)
C21 H21A 0.9500
C22 C23 1.378(5)
C22 H22A 0.9500
C23 C24 1.400(4)
C23 H23A 0.9500
C24 N8 1.407(4)
C25 O1 1.221(4)
C25 N5 1.367(4)
C25 C26 1.527(5)
C26 C27 1.522(5)
C26 C29 1.533(5)
C26 C28 1.537(5)
C27 H27A 0.9800
C27 H27B 0.9800
C27 H27C 0.9800
C28 H28A 0.9800
C28 H28B 0.9800
C28 H28C 0.9800
C29 H29A 0.9800
C29 H29B 0.9800
C29 H29C 0.9800
C30 O2 1.218(4)
C30 N6 1.357(4)
C30 C31 1.539(6)
C31 C32A 1.393(14)
C31 C33A 1.478(11)
C31 C34 1.483(8)
C31 C32 1.560(8)
C31 C33 1.619(7)
C31 C34A 1.638(11)
C32 H32A 0.9800
C32 H32B 0.9800
C32 H32C 0.9800
C33 H33A 0.9800
C33 H33B 0.9800
C33 H33C 0.9800
C34 H34A 0.9800
C34 H34B 0.9800
C34 H34C 0.9800
C32A H32D 0.9800
C32A H32E 0.9800
C32A H32F 0.9800
C33A H33D 0.9800
C33A H33E 0.9800
C33A H33F 0.9800
C34A H34D 0.9800
C34A H34E 0.9800
C34A H34F 0.9800
C35 O3 1.214(5)
C35 N7 1.366(5)
C35 C36 1.526(6)
C36 C38 1.486(6)
C36 C39 1.510(7)
C36 C37 1.527(7)
C37 H37A 0.9800
C37 H37B 0.9800
C37 H37C 0.9800
C38 H38A 0.9800
C38 H38B 0.9800
C38 H38C 0.9800
C39 H39A 0.9800
C39 H39B 0.9800
C39 H39C 0.9800
C40 O4 1.219(4)
C40 N8 1.349(4)
C40 C41 1.529(5)
C41 C44 1.521(6)
C41 C43 1.546(6)
C41 C42 1.554(6)
C42 H42A 0.9800
C42 H42B 0.9800
C42 H42C 0.9800
C43 H43A 0.9800
C43 H43B 0.9800
C43 H43C 0.9800
C44 H44A 0.9800
C44 H44B 0.9800
C44 H44C 0.9800
N5 H5B 0.8800
N6 H6A 0.8800
N7 H7A 0.8800
N8 H8B 0.8800
C45 N9 1.473(5)
C45 C46 1.514(6)
C45 H45A 0.9900
C45 H45B 0.9900
C46 O5 1.418(5)
C46 H46A 0.9900
C46 H46B 0.9900
C47 O5 1.427(5)
C47 C48 1.480(6)
C47 H47A 0.9900
C47 H47B 0.9900
C48 O6 1.409(5)
C48 H48A 0.9900
C48 H48B 0.9900
C49 O6 1.444(5)
C49 C50 1.518(6)
C49 H49A 0.9900
C49 H49B 0.9900
C50 N10 1.468(6)
C50 H50A 0.9900
C50 H50B 0.9900
C51 N9 1.471(5)
C51 C52 1.502(6)
C51 H51A 0.9900
C51 H51B 0.9900
C52 O7 1.418(5)
C52 H52A 0.9900
C52 H52B 0.9900
C53 O7 1.427(4)
C53 C54 1.494(6)
C53 H53A 0.9900
C53 H53B 0.9900
C54 O8 1.412(5)
C54 H54A 0.9900
C54 H54B 0.9900
C55 O8 1.426(5)
C55 C56 1.501(6)
C55 H55A 0.9900
C55 H55B 0.9900
C56 N10 1.467(5)
C56 H56A 0.9900
C56 H56B 0.9900
C57 N9 1.480(5)
C57 C58 1.501(6)
C57 H57A 0.9900
C57 H57B 0.9900
C58 O9 1.407(5)
C58 H58A 0.9900
C58 H58B 0.9900
C59 C60 1.388(8)
C59 O9 1.431(5)
C59 H59A 0.9900
C59 H59B 0.9900
C60 O10 1.440(7)
C60 H60A 0.9900
C60 H60B 0.9900
C61 O10 1.403(6)
C61 C62 1.487(7)
C61 H61A 0.9900
C61 H61B 0.9900
C62 N10 1.464(6)
C62 H62A 0.9900
C62 H62B 0.9900
C1S C2S 1.623(11)
C1S H1SA 0.9800
C1S H1SB 0.9800
C1S H1SC 0.9800
C2S C3S 1.440(10)
C2S H2SA 0.9900
C2S H2SB 0.9900
C3S C4S 1.448(10)
C3S H3SA 0.9900
C3S H3SB 0.9900
C4S C5S 1.508(10)
C4S H4S1 0.9900
C4S H4S2 0.9900
C5S C6S 1.338(10)
C5S H5S1 0.9900
C5S H5S2 0.9900
C6S H6SA 0.9800
C6S H6SB 0.9800
C6S H6SC 0.9800
